data_4304433
loop_
_publ_author_name
'Daniela Belli Dell'Amico'
'Fausto Calderazzo'
'Fabio Marchetti'
'Stefano Ramello'
'Simona Samaritani'

_publ_contact_author
;
      Belli Dell''Amico, Daniela 
      Dipartimento di Chimica e Chimica Industriale
      Universit\`a di Pisa
      Via Risorgimento,  35
      56126  Pisa
      Italy
;
_publ_contact_author_email belli@dcci.unipi.it
_publ_contact_author_fax 39()0502219246
_publ_contact_author_phone 39()0502219206
_publ_section_title
;
Simple Preparations of Pd6Cl12, Pt6Cl12, and Qn[Pt2Cl8+n], n= 1, 2 (Q =
TBA+, PPN+) and Structural Characterization of [TBA][Pt2Cl9] and
[PPN]2[Pt2Cl10].C7H8
;
_journal_name_full 'Inorganic Chemistry'
_journal_page_first 1237
_journal_page_last 1242
_journal_paper_doi 10.1021/ic701932u
_journal_volume 47
_journal_year 2008
_chemical_formula_moiety 'C16 H36 N,  Cl9 Pt2'
_chemical_formula_sum 'C16 H36 Cl9 N Pt2'
_chemical_formula_weight 951.69
_chemical_name_systematic
;
Tetrabutyammonium tris(\m~2~-chloro)-bis(trichloro-platinum(iv))
;
_space_group_IT_number 11
_symmetry_cell_setting monoclinic
_symmetry_space_group_name_Hall '-P 2yb'
_symmetry_space_group_name_H-M 'P 1 21/m 1'
_atom_sites_solution_hydrogens geom
_atom_sites_solution_primary direct
_atom_sites_solution_secondary difmap
_audit_creation_method SHELXL-97
_cell_angle_alpha 90.00
_cell_angle_beta 111.860(13)
_cell_angle_gamma 90.00
_cell_formula_units_Z 2
_cell_length_a 10.637(2)
_cell_length_b 11.1555(19)
_cell_length_c 14.006(2)
_cell_measurement_reflns_used 27
_cell_measurement_temperature 293(2)
_cell_measurement_theta_max 12.502
_cell_measurement_theta_min 5.39
_cell_volume 1542.5(5)
_computing_cell_refinement 'Bruker XSCANS'
_computing_data_collection 'Bruker XSCANS'
_computing_data_reduction 'Bruker SHELXTL'
_computing_molecular_graphics 'Bruker SHELXTL'
_computing_publication_material 'WINGX-1.64 (Farrugia, 2001)'
_computing_structure_refinement 'SHELXL-97 (Sheldrick, 1997)'
_computing_structure_solution 'SHELXS-97 (Sheldrick, 1997)'
_diffrn_ambient_temperature 293(2)
_diffrn_measured_fraction_theta_full 0.987
_diffrn_measured_fraction_theta_max 0.987
_diffrn_measurement_device_type 'Bruker P4'
_diffrn_measurement_method '2\q/\w scans'
_diffrn_radiation_monochromator graphite
_diffrn_radiation_source 'sealed tube'
_diffrn_radiation_type MoK\a
_diffrn_radiation_wavelength 0.71073
_diffrn_reflns_av_R_equivalents 0.0511
_diffrn_reflns_av_sigmaI/netI 0.0753
_diffrn_reflns_limit_h_max 11
_diffrn_reflns_limit_h_min -1
_diffrn_reflns_limit_k_max 12
_diffrn_reflns_limit_k_min -1
_diffrn_reflns_limit_l_max 14
_diffrn_reflns_limit_l_min -15
_diffrn_reflns_number 2785
_diffrn_reflns_theta_full 22.47
_diffrn_reflns_theta_max 22.47
_diffrn_reflns_theta_min 2.06
_diffrn_standards_interval_count 97
_diffrn_standards_number 3
_exptl_absorpt_coefficient_mu 9.845
_exptl_absorpt_correction_T_max 0.250
_exptl_absorpt_correction_T_min 0.074
_exptl_absorpt_correction_type empirical
_exptl_crystal_colour ruby-red
_exptl_crystal_density_diffrn 2.049
_exptl_crystal_density_method 'not measured'
_exptl_crystal_description Prism
_exptl_crystal_F_000 896
_exptl_crystal_size_max 0.29
_exptl_crystal_size_mid 0.19
_exptl_crystal_size_min 0.12
_refine_diff_density_max 2.033
_refine_diff_density_min -0.978
_refine_diff_density_rms 0.214
_refine_ls_extinction_method none
_refine_ls_goodness_of_fit_ref 1.023
_refine_ls_hydrogen_treatment constr
_refine_ls_matrix_type full
_refine_ls_number_parameters 121
_refine_ls_number_reflns 2109
_refine_ls_number_restraints 21
_refine_ls_restrained_S_all 1.019
_refine_ls_R_factor_all 0.1217
_refine_ls_R_factor_gt 0.0654
_refine_ls_shift/su_max 0.000
_refine_ls_shift/su_mean 0.000
_refine_ls_structure_factor_coef Fsqd
_refine_ls_weighting_details 'calc w=1/[\s^2^(Fo^2^)+(0.1055P)^2^+2.6084P] where P=(Fo^2^+2Fc^2^)/3'
_refine_ls_weighting_scheme calc
_refine_ls_wR_factor_gt 0.1567
_refine_ls_wR_factor_ref 0.1881
_reflns_number_gt 1275
_reflns_number_total 2109
_reflns_threshold_expression >2sigma(I)
_cod_data_source_file ic701932u-file001_2.cif
_cod_data_source_block pt2cl9
_cod_depositor_comments
;
The following automatic conversions were performed:
'_symmetry_cell_setting' value 'Monoclinic' changed to 'monoclinic'
according to '/home/saulius/struct/CIF-dictionaries/cif_core.dic'
dictionary named 'cif_core.dic' version 2.4.1 from 2010-06-29.

Automatic conversion script
Id: cif_fix_enum 1527 2010-12-29 10:47:43Z saulius 
;
_cod_original_sg_symbol_H-M 'P 21/m'
_cod_database_code 4304433

loop_
_symmetry_equiv_pos_as_xyz
'x, y, z'
'-x, y+1/2, -z'
'-x, -y, -z'
'x, -y-1/2, z'

loop_
_atom_site_label
_atom_site_type_symbol
_atom_site_fract_x
_atom_site_fract_y
_atom_site_fract_z
_atom_site_U_iso_or_equiv
_atom_site_adp_type
_atom_site_occupancy
_atom_site_symmetry_multiplicity
_atom_site_calc_flag
_atom_site_refinement_flags
_atom_site_disorder_assembly
_atom_site_disorder_group
Pt1 Pt 0.48869(12) 0.7500 0.30700(8) 0.0664(5) Uani 1 2 d S . .
Pt2 Pt 0.28632(14) 0.7500 0.07949(9) 0.0840(6) Uani 1 2 d S . .
Cl1 Cl 0.7169(9) 0.7500 0.3636(9) 0.134(4) Uani 1 2 d S . .
Cl2 Cl 0.4979(8) 0.6053(6) 0.4224(4) 0.114(3) Uani 1 1 d . . .
Cl3 Cl 0.2481(8) 0.7500 0.2367(6) 0.094(3) Uani 1 2 d S . .
Cl4 Cl 0.4575(7) 0.6106(6) 0.1713(4) 0.098(2) Uani 1 1 d . . .
Cl5 Cl 0.3391(16) 0.7500 -0.0606(7) 0.171(6) Uani 1 2 d S . .
Cl6 Cl 0.1276(7) 0.6059(7) 0.0125(6) 0.141(3) Uani 1 1 d . . .
N N 0.262(2) 0.2500 0.2464(15) 0.060(6) Uani 1 2 d S . .
C1 C 0.406(3) 0.2500 0.295(4) 0.21(3) Uiso 1 2 d SD A .
H1A H 0.4196 0.1813 0.3406 0.247 Uiso 0.50 1 calc PR . .
H1B H 0.4196 0.3187 0.3406 0.247 Uiso 0.50 1 calc PR . .
C2 C 0.538(3) 0.2500 0.278(2) 0.37(6) Uiso 1 2 d SD . .
H2A H 0.5422 0.3204 0.2384 0.440 Uiso 0.50 1 calc PR A .
H2B H 0.5422 0.1796 0.2384 0.440 Uiso 0.50 1 calc PR . .
C3 C 0.658(3) 0.2500 0.379(2) 0.155(18) Uiso 1 2 d SD A .
H3A H 0.6537 0.1796 0.4185 0.186 Uiso 0.50 1 calc PR . .
H3B H 0.6537 0.3204 0.4185 0.186 Uiso 0.50 1 calc PR . .
C4 C 0.790(3) 0.2500 0.361(4) 0.29(4) Uiso 1 2 d SD . .
H4A H 0.8642 0.2500 0.4265 0.430 Uiso 1 2 calc SR A .
H4B H 0.7942 0.3203 0.3233 0.430 Uiso 0.50 1 calc PR . .
H4C H 0.7942 0.1797 0.3233 0.430 Uiso 0.50 1 calc PR . .
C5 C 0.250(5) 0.2500 0.138(3) 0.20(2) Uiso 1 2 d SD A .
H5A H 0.1908 0.3185 0.1138 0.236 Uiso 0.50 1 calc PR . .
H5B H 0.1908 0.1815 0.1138 0.236 Uiso 0.50 1 calc PR . .
C6 C 0.317(4) 0.2500 0.059(3) 0.56(10) Uiso 1 2 d SD . .
H6A H 0.3737 0.3204 0.0691 0.670 Uiso 0.50 1 calc PR A .
H6B H 0.3737 0.1796 0.0691 0.670 Uiso 0.50 1 calc PR . .
C7 C 0.211(4) 0.2500 -0.048(3) 0.160(19) Uiso 1 2 d SD A .
H7A H 0.1536 0.1796 -0.0578 0.193 Uiso 0.50 1 calc PR . .
H7B H 0.1536 0.3204 -0.0578 0.193 Uiso 0.50 1 calc PR . .
C8 C 0.275(7) 0.2500 -0.128(4) 0.47(8) Uiso 1 2 d SD . .
H8A H 0.2057 0.2500 -0.1956 0.712 Uiso 1 2 calc SR A .
H8B H 0.3304 0.1797 -0.1194 0.712 Uiso 0.50 1 calc PR . .
H8C H 0.3304 0.3203 -0.1194 0.712 Uiso 0.50 1 calc PR . .
C9A C 0.248(3) 0.147(3) 0.318(3) 0.064(13) Uiso 0.47(3) 1 d PD A 1
H9A1 H 0.3109 0.0832 0.3188 0.077 Uiso 0.47(3) 1 calc PR A 1
H9A2 H 0.2740 0.1775 0.3870 0.077 Uiso 0.47(3) 1 calc PR A 1
C10A C 0.106(3) 0.094(5) 0.284(3) 0.11(2) Uiso 0.47(3) 1 d PD A 1
H10A H 0.0844 0.0526 0.2194 0.126 Uiso 0.47(3) 1 calc PR A 1
H10B H 0.0410 0.1583 0.2748 0.126 Uiso 0.47(3) 1 calc PR A 1
C11A C 0.100(4) 0.008(5) 0.366(3) 0.13(3) Uiso 0.47(3) 1 d PD A 1
H11A H 0.1648 -0.0565 0.3754 0.160 Uiso 0.47(3) 1 calc PR A 1
H11B H 0.1225 0.0493 0.4313 0.160 Uiso 0.47(3) 1 calc PR A 1
C12A C -0.042(4) -0.045(6) 0.334(4) 0.15(3) Uiso 0.47(3) 1 d PD A 1
H12A H -0.0437 -0.1031 0.3843 0.224 Uiso 0.47(3) 1 calc PR A 1
H12B H -0.0659 -0.0827 0.2684 0.224 Uiso 0.47(3) 1 calc PR A 1
H12C H -0.1052 0.0180 0.3302 0.224 Uiso 0.47(3) 1 calc PR A 1
C9B C 0.157(4) 0.153(4) 0.230(3) 0.094(16) Uiso 0.53(3) 1 d PD A 2
H9C H 0.1693 0.0929 0.1836 0.112 Uiso 0.53(3) 1 calc PR A 2
H9D H 0.0680 0.1874 0.1968 0.112 Uiso 0.53(3) 1 calc PR A 2
C10B C 0.165(3) 0.092(3) 0.3286(19) 0.071(12) Uiso 0.53(3) 1 d PD A 2
H10C H 0.1599 0.1513 0.3774 0.086 Uiso 0.53(3) 1 calc PR A 2
H10D H 0.2506 0.0497 0.3589 0.086 Uiso 0.53(3) 1 calc PR A 2
C11B C 0.049(4) 0.003(4) 0.307(2) 0.083(14) Uiso 0.53(3) 1 d PD A 2
H11C H -0.0367 0.0449 0.2752 0.099 Uiso 0.53(3) 1 calc PR A 2
H11D H 0.0548 -0.0571 0.2585 0.099 Uiso 0.53(3) 1 calc PR A 2
C12B C 0.055(6) -0.057(6) 0.405(3) 0.19(3) Uiso 0.53(3) 1 d PD A 2
H12D H -0.0162 -0.1155 0.3897 0.285 Uiso 0.53(3) 1 calc PR A 2
H12E H 0.0426 0.0024 0.4509 0.285 Uiso 0.53(3) 1 calc PR A 2
H12F H 0.1408 -0.0952 0.4376 0.285 Uiso 0.53(3) 1 calc PR A 2

loop_
_atom_site_aniso_label
_atom_site_aniso_U_11
_atom_site_aniso_U_22
_atom_site_aniso_U_33
_atom_site_aniso_U_23
_atom_site_aniso_U_13
_atom_site_aniso_U_12
Pt1 0.0691(8) 0.0633(8) 0.0529(7) 0.000 0.0065(6) 0.000
Pt2 0.0902(10) 0.0766(10) 0.0593(8) 0.000 -0.0022(7) 0.000
Cl1 0.067(6) 0.177(12) 0.129(8) 0.000 0.001(5) 0.000
Cl2 0.159(6) 0.083(4) 0.070(3) 0.018(3) 0.009(4) -0.020(4)
Cl3 0.068(5) 0.118(7) 0.084(5) 0.000 0.014(4) 0.000
Cl4 0.107(4) 0.081(4) 0.084(4) -0.016(3) 0.012(3) 0.022(4)
Cl5 0.241(15) 0.196(14) 0.071(6) 0.000 0.051(8) 0.000
Cl6 0.125(5) 0.100(5) 0.125(6) -0.009(4) -0.038(4) -0.019(5)
N 0.057(13) 0.068(15) 0.045(12) 0.000 0.005(10) 0.000

loop_
_atom_type_symbol
_atom_type_description
_atom_type_scat_dispersion_real
_atom_type_scat_dispersion_imag
_atom_type_scat_source
C C 0.0033 0.0016 'International Tables Vol C Tables 4.2.6.8 and 6.1.1.4'
H H 0.0000 0.0000 'International Tables Vol C Tables 4.2.6.8 and 6.1.1.4'
N N 0.0061 0.0033 'International Tables Vol C Tables 4.2.6.8 and 6.1.1.4'
Cl Cl 0.1484 0.1585 'International Tables Vol C Tables 4.2.6.8 and 6.1.1.4'
Pt Pt -1.7033 8.3905 'International Tables Vol C Tables 4.2.6.8 and 6.1.1.4'

loop_
_geom_angle_atom_site_label_1
_geom_angle_atom_site_label_2
_geom_angle_atom_site_label_3
_geom_angle
_geom_angle_site_symmetry_1
_geom_angle_site_symmetry_3
_geom_angle_publ_flag
Cl1 Pt1 Cl2 89.7(3) . 4_575 ?
Cl1 Pt1 Cl2 89.7(3) . . ?
Cl2 Pt1 Cl2 91.1(4) 4_575 . ?
Cl1 Pt1 Cl3 176.4(4) . . ?
Cl2 Pt1 Cl3 92.8(2) 4_575 . ?
Cl2 Pt1 Cl3 92.8(2) . . ?
Cl1 Pt1 Cl4 95.3(3) . . ?
Cl2 Pt1 Cl4 173.2(2) 4_575 . ?
Cl2 Pt1 Cl4 93.5(2) . . ?
Cl3 Pt1 Cl4 82.0(2) . . ?
Cl1 Pt1 Cl4 95.3(3) . 4_575 ?
Cl2 Pt1 Cl4 93.5(2) 4_575 4_575 ?
Cl2 Pt1 Cl4 173.2(2) . 4_575 ?
Cl3 Pt1 Cl4 82.0(2) . 4_575 ?
Cl4 Pt1 Cl4 81.5(3) . 4_575 ?
Cl1 Pt1 Pt2 127.1(3) . . ?
Cl2 Pt1 Pt2 124.17(16) 4_575 . ?
Cl2 Pt1 Pt2 124.17(16) . . ?
Cl3 Pt1 Pt2 49.3(2) . . ?
Cl4 Pt1 Pt2 49.06(14) . . ?
Cl4 Pt1 Pt2 49.06(14) 4_575 . ?
Cl5 Pt2 Cl6 91.6(4) . . ?
Cl5 Pt2 Cl6 91.6(4) . 4_575 ?
Cl6 Pt2 Cl6 90.4(4) . 4_575 ?
Cl5 Pt2 Cl4 94.8(3) . 4_575 ?
Cl6 Pt2 Cl4 172.4(2) . 4_575 ?
Cl6 Pt2 Cl4 93.6(3) 4_575 4_575 ?
Cl5 Pt2 Cl4 94.8(3) . . ?
Cl6 Pt2 Cl4 93.6(3) . . ?
Cl6 Pt2 Cl4 172.4(2) 4_575 . ?
Cl4 Pt2 Cl4 81.8(3) 4_575 . ?
Cl5 Pt2 Cl3 175.6(4) . . ?
Cl6 Pt2 Cl3 91.5(3) . . ?
Cl6 Pt2 Cl3 91.5(3) 4_575 . ?
Cl4 Pt2 Cl3 81.9(2) 4_575 . ?
Cl4 Pt2 Cl3 81.9(2) . . ?
Cl5 Pt2 Pt1 126.5(4) . . ?
Cl6 Pt2 Pt1 123.3(2) . . ?
Cl6 Pt2 Pt1 123.3(2) 4_575 . ?
Cl4 Pt2 Pt1 49.22(14) 4_575 . ?
Cl4 Pt2 Pt1 49.22(14) . . ?
Cl3 Pt2 Pt1 49.07(19) . . ?
Pt1 Cl3 Pt2 81.6(3) . . ?
Pt2 Cl4 Pt1 81.7(2) . . ?
C5 N C1 99(3) . 4_565 ?
C5 N C1 99(3) . . ?
C1 N C1 0(5) 4_565 . ?
C5 N C9B 94(2) . . ?
C1 N C9B 132.3(17) 4_565 . ?
C1 N C9B 132.3(17) . . ?
C5 N C9B 94(2) . 4_565 ?
C1 N C9B 132.3(17) 4_565 4_565 ?
C1 N C9B 132.3(17) . 4_565 ?
C9B N C9B 92(4) . 4_565 ?
C5 N C9A 131.5(16) . . ?
C1 N C9A 91.9(16) 4_565 . ?
C1 N C9A 91.9(16) . . ?
C9B N C9A 47.9(17) . . ?
C9B N C9A 113(3) 4_565 . ?
C5 N C9A 131.5(16) . 4_565 ?
C1 N C9A 91.9(16) 4_565 4_565 ?
C1 N C9A 91.9(16) . 4_565 ?
C9B N C9A 113(3) . 4_565 ?
C9B N C9A 47.9(17) 4_565 4_565 ?
C9A N C9A 95(3) . 4_565 ?
N C1 C2 145(3) . . ?
N C1 H1A 100.7 . . ?
C2 C1 H1A 100.7 . . ?
N C1 H1B 100.7 . . ?
C2 C1 H1B 100.7 . . ?
H1A C1 H1B 104.4 . . ?
C1 C2 C3 110.8(10) . . ?
C1 C2 H2A 109.5 . . ?
C3 C2 H2A 109.5 . . ?
C1 C2 H2B 109.5 . . ?
C3 C2 H2B 109.5 . . ?
H2A C2 H2B 108.1 . . ?
C2 C3 C4 110.7(10) . . ?
C2 C3 H3A 109.5 . . ?
C4 C3 H3A 109.5 . . ?
C2 C3 H3B 109.5 . . ?
C4 C3 H3B 109.5 . . ?
H3A C3 H3B 108.1 . . ?
C3 C4 H4A 109.5 . . ?
C3 C4 H4B 109.5 . . ?
H4A C4 H4B 109.5 . . ?
C3 C4 H4C 109.5 . . ?
H4A C4 H4C 109.5 . . ?
H4B C4 H4C 109.5 . . ?
N C5 C6 150(4) . . ?
N C5 H5A 99.3 . . ?
C6 C5 H5A 99.3 . . ?
N C5 H5B 99.3 . . ?
C6 C5 H5B 99.3 . . ?
H5A C5 H5B 104.0 . . ?
C7 C6 C5 110.4(10) . . ?
C7 C6 H6A 109.6 . . ?
C5 C6 H6A 109.6 . . ?
C7 C6 H6B 109.6 . . ?
C5 C6 H6B 109.6 . . ?
H6A C6 H6B 108.1 . . ?
C8 C7 C6 111.1(10) . . ?
C8 C7 H7A 109.4 . . ?
C6 C7 H7A 109.4 . . ?
C8 C7 H7B 109.4 . . ?
C6 C7 H7B 109.4 . . ?
H7A C7 H7B 108.0 . . ?
C7 C8 H8A 109.5 . . ?
C7 C8 H8B 109.5 . . ?
H8A C8 H8B 109.5 . . ?
C7 C8 H8C 109.5 . . ?
H8A C8 H8C 109.5 . . ?
H8B C8 H8C 109.5 . . ?
C10A C9A N 114(2) . . ?
C10A C9A H9A1 108.7 . . ?
N C9A H9A1 108.7 . . ?
C10A C9A H9A2 108.7 . . ?
N C9A H9A2 108.7 . . ?
H9A1 C9A H9A2 107.6 . . ?
C9A C10A C11A 109.5(10) . . ?
C9A C10A H10A 109.8 . . ?
C11A C10A H10A 109.8 . . ?
C9A C10A H10B 109.8 . . ?
C11A C10A H10B 109.8 . . ?
H10A C10A H10B 108.2 . . ?
C12A C11A C10A 110.1(10) . . ?
C12A C11A H11A 109.6 . . ?
C10A C11A H11A 109.6 . . ?
C12A C11A H11B 109.6 . . ?
C10A C11A H11B 109.6 . . ?
H11A C11A H11B 108.2 . . ?
C11A C12A H12A 109.5 . . ?
C11A C12A H12B 109.5 . . ?
H12A C12A H12B 109.5 . . ?
C11A C12A H12C 109.5 . . ?
H12A C12A H12C 109.5 . . ?
H12B C12A H12C 109.5 . . ?
N C9B C10B 113(2) . . ?
N C9B H9C 108.9 . . ?
C10B C9B H9C 108.9 . . ?
N C9B H9D 108.9 . . ?
C10B C9B H9D 108.9 . . ?
H9C C9B H9D 107.7 . . ?
C9B C10B C11B 110.1(10) . . ?
C9B C10B H10C 109.6 . . ?
C11B C10B H10C 109.6 . . ?
C9B C10B H10D 109.6 . . ?
C11B C10B H10D 109.6 . . ?
H10C C10B H10D 108.2 . . ?
C12B C11B C10B 110.4(10) . . ?
C12B C11B H11C 109.6 . . ?
C10B C11B H11C 109.6 . . ?
C12B C11B H11D 109.6 . . ?
C10B C11B H11D 109.6 . . ?
H11C C11B H11D 108.1 . . ?
C11B C12B H12D 109.5 . . ?
C11B C12B H12E 109.5 . . ?
H12D C12B H12E 109.5 . . ?
C11B C12B H12F 109.5 . . ?
H12D C12B H12F 109.5 . . ?
H12E C12B H12F 109.5 . . ?

loop_
_geom_bond_atom_site_label_1
_geom_bond_atom_site_label_2
_geom_bond_distance
_geom_bond_site_symmetry_2
_geom_bond_publ_flag
Pt1 Cl1 2.255(9) . ?
Pt1 Cl2 2.261(6) 4_575 ?
Pt1 Cl2 2.261(6) . ?
Pt1 Cl3 2.376(8) . ?
Pt1 Cl4 2.381(6) . ?
Pt1 Cl4 2.381(6) 4_575 ?
Pt1 Pt2 3.1112(16) . ?
Pt2 Cl5 2.233(12) . ?
Pt2 Cl6 2.266(7) . ?
Pt2 Cl6 2.266(7) 4_575 ?
Pt2 Cl4 2.375(6) 4_575 ?
Pt2 Cl4 2.375(6) . ?
Pt2 Cl3 2.383(9) . ?
N C5 1.47(4) . ?
N C1 1.42(3) 4_565 ?
N C1 1.42(3) . ?
N C9B 1.51(3) . ?
N C9B 1.51(3) 4_565 ?
N C9A 1.57(3) . ?
N C9A 1.57(3) 4_565 ?
C1 C2 1.514(10) . ?
C1 H1A 0.9700 . ?
C1 H1B 0.9700 . ?
C2 C3 1.513(10) . ?
C2 H2A 0.9700 . ?
C2 H2B 0.9700 . ?
C3 C4 1.513(10) . ?
C3 H3A 0.9700 . ?
C3 H3B 0.9700 . ?
C4 H4A 0.9600 . ?
C4 H4B 0.9600 . ?
C4 H4C 0.9600 . ?
C5 C6 1.519(10) . ?
C5 H5A 0.9700 . ?
C5 H5B 0.9700 . ?
C6 C7 1.512(10) . ?
C6 H6A 0.9700 . ?
C6 H6B 0.9700 . ?
C7 C8 1.512(10) . ?
C7 H7A 0.9700 . ?
C7 H7B 0.9700 . ?
C8 H8A 0.9600 . ?
C8 H8B 0.9600 . ?
C8 H8C 0.9600 . ?
C9A C10A 1.519(10) . ?
C9A H9A1 0.9700 . ?
C9A H9A2 0.9700 . ?
C10A C11A 1.523(10) . ?
C10A H10A 0.9700 . ?
C10A H10B 0.9700 . ?
C11A C12A 1.518(10) . ?
C11A H11A 0.9700 . ?
C11A H11B 0.9700 . ?
C12A H12A 0.9600 . ?
C12A H12B 0.9600 . ?
C12A H12C 0.9600 . ?
C9B C10B 1.518(10) . ?
C9B H9C 0.9700 . ?
C9B H9D 0.9700 . ?
C10B C11B 1.518(10) . ?
C10B H10C 0.9700 . ?
C10B H10D 0.9700 . ?
C11B C12B 1.517(10) . ?
C11B H11C 0.9700 . ?
C11B H11D 0.9700 . ?
C12B H12D 0.9600 . ?
C12B H12E 0.9600 . ?
C12B H12F 0.9600 . ?
